data_7104451
loop_
_publ_author_name
'Zhao, Bin'
'Chen, Xiao-Yan'
'Chen, Zhi'
'Shi, Wei'
'Cheng, Peng'
'Yan, Shi-Ping'
'Liao, Dai-Zheng'

_publ_section_title
;
 A porous 3D heterometal-organic framework containing both lanthanide
 and high-spin Fe(ii) ions.
;
_journal_issue 21
_journal_name_full 'Chemical communications (Cambridge, England)'
_journal_page_first 3113
_journal_page_last 3115
_journal_paper_doi 10.1039/b821496d
_journal_volume 34
_journal_year 2009
_chemical_formula_sum 'C21 H18 Eu Fe1.5 N3 O16.5'
_chemical_formula_weight 812.12
_chemical_name_systematic
;
?
;
_space_group_IT_number 192
_symmetry_cell_setting hexagonal
_symmetry_space_group_name_Hall '-P 6 2c'
_symmetry_space_group_name_H-M 'P 6/m c c'
_atom_sites_solution_hydrogens geom
_atom_sites_solution_primary direct
_atom_sites_solution_secondary difmap
_audit_creation_method SHELXL-97
_cell_angle_alpha 90.00
_cell_angle_beta 90.00
_cell_angle_gamma 120.00
_cell_formula_units_Z 4
_cell_length_a 15.238(3)
_cell_length_b 15.238(3)
_cell_length_c 15.663(5)
_cell_measurement_reflns_used 847
_cell_measurement_temperature 293(2)
_cell_measurement_theta_max 26.21
_cell_measurement_theta_min 3.02
_cell_volume 3149.8(13)
_computing_cell_refinement 'Bruker SMART'
_computing_data_collection 'Bruker SMART'
_computing_data_reduction 'Bruker SAINT'
_computing_molecular_graphics 'Bruker SHELXTL'
_computing_publication_material 'Bruker SHELXTL'
_computing_structure_refinement 'SHELXL-97 (Sheldrick, 1997)'
_computing_structure_solution 'SHELXS-97 (Sheldrick, 1990)'
_diffrn_ambient_temperature 293(2)
_diffrn_measured_fraction_theta_full 0.982
_diffrn_measured_fraction_theta_max 0.982
_diffrn_measurement_device_type 'CCD area detector'
_diffrn_radiation_monochromator graphite
_diffrn_radiation_source 'fine-focus sealed tube'
_diffrn_radiation_type MoK\a
_diffrn_radiation_wavelength 0.71073
_diffrn_reflns_av_R_equivalents 0.0603
_diffrn_reflns_av_sigmaI/netI 0.0276
_diffrn_reflns_limit_h_max 12
_diffrn_reflns_limit_h_min -18
_diffrn_reflns_limit_k_max 18
_diffrn_reflns_limit_k_min -4
_diffrn_reflns_limit_l_max 18
_diffrn_reflns_limit_l_min -18
_diffrn_reflns_number 8226
_diffrn_reflns_theta_full 25.02
_diffrn_reflns_theta_max 25.02
_diffrn_reflns_theta_min 3.09
_exptl_absorpt_coefficient_mu 2.728
_exptl_absorpt_correction_T_max 0.8987
_exptl_absorpt_correction_T_min 0.7721
_exptl_absorpt_correction_type multi-scan
_exptl_absorpt_process_details SADABS
_exptl_crystal_density_diffrn 1.713
_exptl_crystal_density_method 'not measured'
_exptl_crystal_F_000 1596
_exptl_crystal_size_max 0.10
_exptl_crystal_size_mid 0.04
_exptl_crystal_size_min 0.04
_refine_diff_density_max 1.014
_refine_diff_density_min -0.569
_refine_diff_density_rms 0.091
_refine_ls_extinction_method none
_refine_ls_goodness_of_fit_ref 1.082
_refine_ls_hydrogen_treatment constr
_refine_ls_matrix_type full
_refine_ls_number_parameters 74
_refine_ls_number_reflns 960
_refine_ls_number_restraints 0
_refine_ls_restrained_S_all 1.082
_refine_ls_R_factor_all 0.0468
_refine_ls_R_factor_gt 0.0245
_refine_ls_shift/su_max 0.000
_refine_ls_shift/su_mean 0.000
_refine_ls_structure_factor_coef Fsqd
_refine_ls_weighting_details 'calc w=1/[\s^2^(Fo^2^)+(0.0328P)^2^+6.1385P] where P=(Fo^2^+2Fc^2^)/3'
_refine_ls_weighting_scheme calc
_refine_ls_wR_factor_gt 0.0621
_refine_ls_wR_factor_ref 0.0733
_reflns_number_gt 670
_reflns_number_total 960
_reflns_threshold_expression >2sigma(I)
_cod_data_source_file b821496d.txt
_cod_data_source_block 030128b
_cod_depositor_comments
;
The following automatic conversions were performed:
'_symmetry_cell_setting' value 'Hexagonal' changed to 'hexagonal'
according to '/home/saulius/struct/CIF-dictionaries/cif_core.dic'
dictionary named 'cif_core.dic' version 2.4.1 from
2010-06-29.

'_exptl_absorpt_correction_type' value 'Multi-Scan' changed
to 'multi-scan' according to
'/home/saulius/struct/CIF-dictionaries/cif_core.dic' dictionary named
'cif_core.dic' version 2.4.1 from
2010-06-29.

'_refine_ls_hydrogen_treatment' value 'Constr' changed to
'constr' according to '/home/saulius/struct/CIF-dictionaries/cif_core.dic'
dictionary named 'cif_core.dic' version 2.4.1 from 2010-06-29.

Automatic conversion script
Id: cif_fix_enum 1527 2010-12-29 10:47:43Z saulius 
;
_cod_original_sg_symbol_H-M P6/mcc
_cod_original_formula_sum 'C21 H18 Eu Fe1.50 N3 O16.50'
_cod_database_code 7104451

loop_
_symmetry_equiv_pos_as_xyz
'x, y, z'
'-y, x-y, z'
'-x+y, -x, z'
'-x, -y, z'
'y, -x+y, z'
'x-y, x, z'
'y, x, -z+1/2'
'x-y, -y, -z+1/2'
'-x, -x+y, -z+1/2'
'-y, -x, -z+1/2'
'-x+y, y, -z+1/2'
'x, x-y, -z+1/2'
'-x, -y, -z'
'y, -x+y, -z'
'x-y, x, -z'
'x, y, -z'
'-y, x-y, -z'
'-x+y, -x, -z'
'-y, -x, z-1/2'
'-x+y, y, z-1/2'
'x, x-y, z-1/2'
'y, x, z-1/2'
'x-y, -y, z-1/2'
'-x, -x+y, z-1/2'

loop_
_atom_site_label
_atom_site_type_symbol
_atom_site_fract_x
_atom_site_fract_y
_atom_site_fract_z
_atom_site_U_iso_or_equiv
_atom_site_adp_type
_atom_site_occupancy
_atom_site_symmetry_multiplicity
_atom_site_calc_flag
_atom_site_refinement_flags
_atom_site_disorder_assembly
_atom_site_disorder_group
Eu1 Eu 0.3333 0.6667 0.2500 0.01742(17) Uani 1 6 d S . .
Fe1 Fe 0.5000 0.5000 0.0000 0.0200(3) Uani 1 4 d S . .
O1 O 0.4133(2) 0.6120(2) 0.14351(19) 0.0314(8) Uani 1 1 d . . .
O2 O 0.5525(3) 0.6157(3) 0.0915(2) 0.0414(9) Uani 1 1 d . . .
O3 O 0.6509(3) 0.5122(4) 0.0000 0.0321(11) Uani 1 2 d S . .
N1 N 0.5227(3) 0.76134(17) 0.2500 0.0240(10) Uani 1 2 d S . .
C1 C 0.7300(5) 0.8650(2) 0.2500 0.052(2) Uani 1 2 d S . .
H1 H 0.8005 0.9002 0.2500 0.062 Uiso 1 2 calc SR . .
C2 C 0.6783(4) 0.7868(4) 0.1936(4) 0.0423(14) Uani 1 1 d . . .
H2 H 0.7127 0.7689 0.1547 0.051 Uiso 1 1 calc R . .
C3 C 0.5740(3) 0.7357(3) 0.1961(3) 0.0275(10) Uani 1 1 d . . .
C4 C 0.5084(4) 0.6475(3) 0.1387(3) 0.0282(11) Uani 1 1 d . . .
O4 O 0.7903(13) 0.7392(12) 0.0000 0.114(7) Uani 0.50 2 d SP . .

loop_
_atom_site_aniso_label
_atom_site_aniso_U_11
_atom_site_aniso_U_22
_atom_site_aniso_U_33
_atom_site_aniso_U_23
_atom_site_aniso_U_13
_atom_site_aniso_U_12
Eu1 0.0193(2) 0.0193(2) 0.0137(2) 0.000 0.000 0.00964(10)
Fe1 0.0263(8) 0.0219(7) 0.0166(5) 0.000 0.000 0.0156(5)
O1 0.0309(19) 0.038(2) 0.0269(16) -0.0113(15) -0.0010(15) 0.0183(17)
O2 0.037(2) 0.049(2) 0.041(2) -0.0207(19) 0.0002(18) 0.0246(18)
O3 0.028(3) 0.036(3) 0.035(3) 0.000 0.000 0.018(2)
N1 0.026(2) 0.0231(17) 0.024(2) -0.003(3) 0.000 0.0128(12)
C1 0.023(3) 0.043(3) 0.083(6) -0.017(6) 0.000 0.0114(16)
C2 0.031(3) 0.040(3) 0.056(4) -0.013(3) 0.003(3) 0.019(2)
C3 0.028(2) 0.030(3) 0.029(3) -0.005(2) 0.002(2) 0.018(2)
C4 0.037(3) 0.030(3) 0.020(2) -0.003(2) 0.000(2) 0.018(2)
O4 0.114(13) 0.090(11) 0.053(9) 0.000 0.000 -0.013(10)

loop_
_atom_type_symbol
_atom_type_description
_atom_type_scat_dispersion_real
_atom_type_scat_dispersion_imag
_atom_type_scat_source
C C 0.0033 0.0016 'International Tables Vol C Tables 4.2.6.8 and 6.1.1.4'
H H 0.0000 0.0000 'International Tables Vol C Tables 4.2.6.8 and 6.1.1.4'
N N 0.0061 0.0033 'International Tables Vol C Tables 4.2.6.8 and 6.1.1.4'
O O 0.0106 0.0060 'International Tables Vol C Tables 4.2.6.8 and 6.1.1.4'
Fe Fe 0.3463 0.8444 'International Tables Vol C Tables 4.2.6.8 and 6.1.1.4'
Eu Eu -0.1578 3.6682 'International Tables Vol C Tables 4.2.6.8 and 6.1.1.4'

loop_
_geom_angle_atom_site_label_1
_geom_angle_atom_site_label_2
_geom_angle_atom_site_label_3
_geom_angle
_geom_angle_site_symmetry_1
_geom_angle_site_symmetry_3
_geom_angle_publ_flag
O1 Eu1 O1 145.68(15) 12_565 3_565 ?
O1 Eu1 O1 78.55(11) 12_565 11 ?
O1 Eu1 O1 86.77(15) 3_565 11 ?
O1 Eu1 O1 86.77(15) 12_565 2_665 ?
O1 Eu1 O1 78.55(11) 3_565 2_665 ?
O1 Eu1 O1 128.85(15) 11 2_665 ?
O1 Eu1 O1 128.85(15) 12_565 . ?
O1 Eu1 O1 78.55(11) 3_565 . ?
O1 Eu1 O1 145.68(15) 11 . ?
O1 Eu1 O1 78.55(11) 2_665 . ?
O1 Eu1 O1 78.55(11) 12_565 10_665 ?
O1 Eu1 O1 128.85(15) 3_565 10_665 ?
O1 Eu1 O1 78.55(11) 11 10_665 ?
O1 Eu1 O1 145.68(15) 2_665 10_665 ?
O1 Eu1 O1 86.77(15) . 10_665 ?
O1 Eu1 N1 72.84(8) 12_565 2_665 ?
O1 Eu1 N1 72.84(8) 3_565 2_665 ?
O1 Eu1 N1 64.43(8) 11 2_665 ?
O1 Eu1 N1 64.43(8) 2_665 2_665 ?
O1 Eu1 N1 136.61(8) . 2_665 ?
O1 Eu1 N1 136.61(8) 10_665 2_665 ?
O1 Eu1 N1 136.61(8) 12_565 3_565 ?
O1 Eu1 N1 64.43(8) 3_565 3_565 ?
O1 Eu1 N1 72.84(8) 11 3_565 ?
O1 Eu1 N1 136.61(8) 2_665 3_565 ?
O1 Eu1 N1 72.84(8) . 3_565 ?
O1 Eu1 N1 64.43(8) 10_665 3_565 ?
N1 Eu1 N1 120.0 2_665 3_565 ?
O1 Eu1 N1 64.43(8) 12_565 . ?
O1 Eu1 N1 136.61(8) 3_565 . ?
O1 Eu1 N1 136.61(8) 11 . ?
O1 Eu1 N1 72.84(8) 2_665 . ?
O1 Eu1 N1 64.43(8) . . ?
O1 Eu1 N1 72.84(8) 10_665 . ?
N1 Eu1 N1 120.0 2_665 . ?
N1 Eu1 N1 120.0 3_565 . ?
O2 Fe1 O2 180.0(2) 13_665 . ?
O2 Fe1 O2 93.7(2) 13_665 16 ?
O2 Fe1 O2 86.3(2) . 16 ?
O2 Fe1 O2 86.3(2) 13_665 4_665 ?
O2 Fe1 O2 93.7(2) . 4_665 ?
O2 Fe1 O2 180.0 16 4_665 ?
O2 Fe1 O3 90.83(13) 13_665 . ?
O2 Fe1 O3 89.17(13) . . ?
O2 Fe1 O3 89.17(13) 16 . ?
O2 Fe1 O3 90.83(13) 4_665 . ?
O2 Fe1 O3 89.17(13) 13_665 13_665 ?
O2 Fe1 O3 90.83(13) . 13_665 ?
O2 Fe1 O3 90.83(13) 16 13_665 ?
O2 Fe1 O3 89.17(13) 4_665 13_665 ?
O3 Fe1 O3 180.0 . 13_665 ?
C4 O1 Eu1 123.5(3) . . ?
C4 O2 Fe1 132.7(3) . . ?
C3 N1 C3 119.0(5) . 12_565 ?
C3 N1 Eu1 120.5(3) . . ?
C3 N1 Eu1 120.5(3) 12_565 . ?
C2 C1 C2 120.3(6) 12_565 . ?
C2 C1 H1 119.8 12_565 . ?
C2 C1 H1 119.8 . . ?
C1 C2 C3 118.2(5) . . ?
C1 C2 H2 120.9 . . ?
C3 C2 H2 120.9 . . ?
N1 C3 C2 122.1(5) . . ?
N1 C3 C4 114.4(4) . . ?
C2 C3 C4 123.5(4) . . ?
O2 C4 O1 126.2(4) . . ?
O2 C4 C3 116.9(4) . . ?
O1 C4 C3 116.9(4) . . ?

loop_
_geom_bond_atom_site_label_1
_geom_bond_atom_site_label_2
_geom_bond_distance
_geom_bond_site_symmetry_2
_geom_bond_publ_flag
Eu1 O1 2.444(3) 12_565 ?
Eu1 O1 2.444(3) 3_565 ?
Eu1 O1 2.444(3) 11 ?
Eu1 O1 2.444(3) 2_665 ?
Eu1 O1 2.444(3) . ?
Eu1 O1 2.444(3) 10_665 ?
Eu1 N1 2.499(4) 2_665 ?
Eu1 N1 2.499(4) 3_565 ?
Eu1 N1 2.499(5) . ?
Fe1 O2 2.096(3) 13_665 ?
Fe1 O2 2.096(3) . ?
Fe1 O2 2.096(3) 16 ?
Fe1 O2 2.096(3) 4_665 ?
Fe1 O3 2.212(4) . ?
Fe1 O3 2.212(4) 13_665 ?
O1 C4 1.270(6) . ?
O2 C4 1.249(6) . ?
N1 C3 1.336(5) . ?
N1 C3 1.336(5) 12_565 ?
C1 C2 1.372(6) 12_565 ?
C1 C2 1.372(6) . ?
C1 H1 0.9300 . ?
C2 C3 1.376(6) . ?
C2 H2 0.9300 . ?
C3 C4 1.507(6) . ?

loop_
_geom_torsion_atom_site_label_1
_geom_torsion_atom_site_label_2
_geom_torsion_atom_site_label_3
_geom_torsion_atom_site_label_4
_geom_torsion
_geom_torsion_site_symmetry_1
_geom_torsion_site_symmetry_2
_geom_torsion_site_symmetry_3
_geom_torsion_site_symmetry_4
_geom_torsion_publ_flag
O1 Eu1 O1 C4 4.8(3) 12_565 . . . ?
O1 Eu1 O1 C4 161.6(4) 3_565 . . . ?
O1 Eu1 O1 C4 -131.9(4) 11 . . . ?
O1 Eu1 O1 C4 81.1(4) 2_665 . . . ?
O1 Eu1 O1 C4 -67.7(3) 10_665 . . . ?
N1 Eu1 O1 C4 112.3(3) 2_665 . . . ?
N1 Eu1 O1 C4 -131.9(4) 3_565 . . . ?
N1 Eu1 O1 C4 4.8(3) . . . . ?
O2 Fe1 O2 C4 0(100) 13_665 . . . ?
O2 Fe1 O2 C4 103.8(5) 16 . . . ?
O2 Fe1 O2 C4 -76.2(5) 4_665 . . . ?
O3 Fe1 O2 C4 -167.0(5) . . . . ?
O3 Fe1 O2 C4 13.0(5) 13_665 . . . ?
O1 Eu1 N1 C3 178.0(2) 12_565 . . . ?
O1 Eu1 N1 C3 -36.2(3) 3_565 . . . ?
O1 Eu1 N1 C3 143.8(3) 11 . . . ?
O1 Eu1 N1 C3 -87.2(3) 2_665 . . . ?
O1 Eu1 N1 C3 -2.0(2) . . . . ?
O1 Eu1 N1 C3 92.8(3) 10_665 . . . ?
N1 Eu1 N1 C3 -132.8(2) 2_665 . . . ?
N1 Eu1 N1 C3 47.2(2) 3_565 . . . ?
O1 Eu1 N1 C3 -2.0(2) 12_565 . . 12_565 ?
O1 Eu1 N1 C3 143.8(3) 3_565 . . 12_565 ?
O1 Eu1 N1 C3 -36.2(3) 11 . . 12_565 ?
O1 Eu1 N1 C3 92.8(3) 2_665 . . 12_565 ?
O1 Eu1 N1 C3 178.0(2) . . . 12_565 ?
O1 Eu1 N1 C3 -87.2(3) 10_665 . . 12_565 ?
N1 Eu1 N1 C3 47.2(2) 2_665 . . 12_565 ?
N1 Eu1 N1 C3 -132.8(2) 3_565 . . 12_565 ?
C2 C1 C2 C3 -0.7(4) 12_565 . . . ?
C3 N1 C3 C2 -0.8(4) 12_565 . . . ?
Eu1 N1 C3 C2 179.2(4) . . . . ?
C3 N1 C3 C4 179.7(5) 12_565 . . . ?
Eu1 N1 C3 C4 -0.3(5) . . . . ?
C1 C2 C3 N1 1.5(8) . . . . ?
C1 C2 C3 C4 -179.0(4) . . . . ?
Fe1 O2 C4 O1 2.0(8) . . . . ?
Fe1 O2 C4 C3 -178.8(3) . . . . ?
Eu1 O1 C4 O2 172.4(4) . . . . ?
Eu1 O1 C4 C3 -6.8(6) . . . . ?
N1 C3 C4 O2 -174.8(4) . . . . ?
C2 C3 C4 O2 5.6(8) . . . . ?
N1 C3 C4 O1 4.4(6) . . . . ?
C2 C3 C4 O1 -175.1(5) . . . . ?
